data_7054033
loop_
_publ_author_name
'Liu, Mengran'
'Ptaszek, Marcin'
'Mass, Olga'
'Minkler, Daniel F.'
'Sommer, Roger D.'
'Bhaumik, Jayeeta'
'Lindsey, Jonathan S.'

_publ_section_title
;
 Regioselective \b-pyrrolic electrophilic substitution of
 hydrodipyrrin--dialkylboron complexes facilitates access to synthetic
 models for chlorophyll f
;
_journal_issue 4
_journal_name_full 'New Journal of Chemistry'
_journal_page_first 1717
_journal_paper_doi 10.1039/c3nj01508d
_journal_volume 38
_journal_year 2014
_chemical_formula_sum 'C20 H34 B Br N2'
_chemical_formula_weight 393.21
_chemical_name_common Br8
_space_group_crystal_system monoclinic
_space_group_IT_number 14
_space_group_name_Hall '-P 2ybc'
_space_group_name_H-M_alt 'P 1 21/c 1'
_symmetry_space_group_name_Hall '-P 2ybc'
_symmetry_space_group_name_H-M 'P 1 21/c 1'
_atom_sites_solution_hydrogens geom
_atom_sites_solution_primary direct
_atom_sites_solution_secondary difmap
_cell_angle_alpha 90
_cell_angle_beta 115.588(2)
_cell_angle_gamma 90
_cell_formula_units_Z 4
_cell_length_a 8.8715(3)
_cell_length_b 26.3874(12)
_cell_length_c 9.8079(4)
_cell_measurement_reflns_used 503
_cell_measurement_temperature 110.(2)
_cell_measurement_theta_max 25.9732
_cell_measurement_theta_min 2.4267
_cell_volume 2070.80(15)
_computing_cell_refinement 'APEX2 v2013.6-2 (Bruker AXS)'
_computing_data_collection 'Bruker Instrument Service v2012.12.0.3'
_computing_data_reduction 'SAINT V7.68A (Bruker AXS Inc., 2009)'
_computing_structure_refinement 'SHELXL-2013 (Sheldrick, 2013)'
_computing_structure_solution 'SHELXS-97 (Sheldrick, 2008)'
_diffrn_ambient_temperature 110.(2)
_diffrn_detector_area_resol_mean 8.3333
_diffrn_measured_fraction_theta_full 0.999
_diffrn_measured_fraction_theta_max 0.999
_diffrn_measurement_device_type 'Bruker-Nonius X8 Kappa APEX II'
_diffrn_measurement_method 'phi and omega scans'
_diffrn_radiation_monochromator graphite
_diffrn_radiation_type MoK\a
_diffrn_radiation_wavelength 0.71073
_diffrn_reflns_av_R_equivalents 0.0377
_diffrn_reflns_av_sigmaI/netI 0.0276
_diffrn_reflns_limit_h_max 10
_diffrn_reflns_limit_h_min -11
_diffrn_reflns_limit_k_max 35
_diffrn_reflns_limit_k_min -35
_diffrn_reflns_limit_l_max 13
_diffrn_reflns_limit_l_min -13
_diffrn_reflns_number 29325
_diffrn_reflns_theta_full 28.28
_diffrn_reflns_theta_max 28.28
_diffrn_reflns_theta_min 2.43
_diffrn_source 'fine-focus sealed tube'
_exptl_absorpt_coefficient_mu 1.989
_exptl_absorpt_correction_T_max 0.69
_exptl_absorpt_correction_T_min 0.59
_exptl_absorpt_correction_type multi-scan
_exptl_absorpt_process_details 'SADABS V2008/1 (Bruker AXS Inc.)'
_exptl_crystal_colour 'clear colourless'
_exptl_crystal_density_diffrn 1.261
_exptl_crystal_density_method 'not measured'
_exptl_crystal_description block
_exptl_crystal_F_000 832
_exptl_crystal_size_max 0.450
_exptl_crystal_size_mid 0.300
_exptl_crystal_size_min 0.200
_refine_diff_density_max 1.076
_refine_diff_density_min -1.507
_refine_ls_extinction_method none
_refine_ls_goodness_of_fit_ref 1.162
_refine_ls_hydrogen_treatment constr
_refine_ls_matrix_type full
_refine_ls_number_parameters 222
_refine_ls_number_reflns 5130
_refine_ls_number_restraints 0
_refine_ls_restrained_S_all 1.162
_refine_ls_R_factor_all 0.0771
_refine_ls_R_factor_gt 0.0643
_refine_ls_shift/su_max 0.001
_refine_ls_shift/su_mean 0.000
_refine_ls_structure_factor_coef Fsqd
_refine_ls_weighting_details
;
w=1/[\s^2^(Fo^2^)+(0.0218P)^2^+7.0976P]
where P=(Fo^2^+2Fc^2^)/3
;
_refine_ls_weighting_scheme calc
_refine_ls_wR_factor_gt 0.1296
_refine_ls_wR_factor_ref 0.1343
_reflns_number_gt 4271
_reflns_number_total 5130
_reflns_threshold_expression 'I > 2\s(I)'
_cod_data_source_file c3nj01508d2.cif
_cod_data_source_block I
_cod_database_code 7054033

loop_
_space_group_symop_operation_xyz
'x, y, z'
'-x, y+1/2, -z+1/2'
'-x, -y, -z'
'x, -y-1/2, z-1/2'

loop_
_atom_site_type_symbol
_atom_site_label
_atom_site_fract_x
_atom_site_fract_y
_atom_site_fract_z
_atom_site_U_iso_or_equiv
_atom_site_adp_type
_atom_site_calc_flag
_atom_site_refinement_flags_adp
_atom_site_refinement_flags_posn
_atom_site_occupancy
Br Br1 0.69334(5) 0.68250(2) 0.39043(5) 0.03953(14) Uani d . . 1
N N1 0.1702(3) 0.61911(10) 0.6696(3) 0.0201(6) Uani d . . 1
N N2 0.3789(4) 0.63205(11) 0.5605(3) 0.0212(6) Uani d . . 1
B B1 0.2489(5) 0.59246(15) 0.5640(5) 0.0247(8) Uani d . . 1
C C1 0.0508(4) 0.60319(13) 0.6988(4) 0.0224(7) Uani d . . 1
C C2 0.0047(5) 0.63963(15) 0.7910(4) 0.0288(8) Uani d . . 1
H H2A -0.0073 0.622 0.8749 0.035 Uiso calc U R 1
H H2B -0.1015 0.6571 0.7278 0.035 Uiso calc U R 1
C C3 0.1501(5) 0.67729(14) 0.8519(4) 0.0284(8) Uani d . . 1
C C4 0.2182(5) 0.67179(14) 0.7305(4) 0.0294(8) Uani d . . 1
H H4 0.1547 0.696 0.6467 0.035 Uiso calc U R 1
C C5 0.3985(5) 0.68192(16) 0.7805(4) 0.0329(8) Uani d . . 1
H H5A 0.465 0.6595 0.8666 0.039 Uiso calc U R 1
H H5B 0.4236 0.7175 0.815 0.039 Uiso calc U R 1
C C6 0.4460(5) 0.67266(14) 0.6522(4) 0.0284(8) Uani d . . 1
C C7 0.5582(5) 0.69716(15) 0.6133(5) 0.0328(8) Uani d . . 1
H H7 0.6214 0.7267 0.6584 0.039 Uiso calc U R 1
C C8 0.5590(4) 0.66889(15) 0.4916(4) 0.0273(8) Uani d . . 1
C C9 0.4514(5) 0.62989(15) 0.4626(4) 0.0312(8) Uani d . . 1
H H9 0.4295 0.605 0.3865 0.037 Uiso calc U R 1
C C10 -0.0445(5) 0.55543(16) 0.6463(5) 0.0356(9) Uani d . . 1
H H10A -0.1586 0.5632 0.572 0.053 Uiso calc U R 1
H H10B -0.0481 0.5377 0.7326 0.053 Uiso calc U R 1
H H10C 0.0101 0.5339 0.5996 0.053 Uiso calc U R 1
C C11 0.2758(5) 0.66172(17) 1.0094(4) 0.0378(9) Uani d . . 1
H H11A 0.2209 0.6611 1.0773 0.057 Uiso calc U R 1
H H11B 0.3682 0.6861 1.0471 0.057 Uiso calc U R 1
H H11C 0.3193 0.6279 1.0052 0.057 Uiso calc U R 1
C C12 0.0937(6) 0.73182(16) 0.8523(5) 0.0423(10) Uani d . . 1
H H12A 0.0093 0.7408 0.7511 0.064 Uiso calc U R 1
H H12B 0.1899 0.7546 0.8811 0.064 Uiso calc U R 1
H H12C 0.0457 0.7352 0.925 0.064 Uiso calc U R 1
C C13 0.3428(5) 0.54012(14) 0.6387(4) 0.0307(8) Uani d . . 1
H H13A 0.2622 0.5185 0.6568 0.037 Uiso calc U R 1
H H13B 0.3698 0.5226 0.5628 0.037 Uiso calc U R 1
C C14 0.5004(5) 0.54263(15) 0.7837(5) 0.0373(9) Uani d . . 1
H H14A 0.4723 0.5535 0.8666 0.045 Uiso calc U R 1
H H14B 0.5762 0.5683 0.7735 0.045 Uiso calc U R 1
C C15 0.5910(6) 0.49149(17) 0.8249(6) 0.0491(12) Uani d . . 1
H H15A 0.5169 0.4664 0.8405 0.059 Uiso calc U R 1
H H15B 0.6118 0.4797 0.7387 0.059 Uiso calc U R 1
C C16 0.7537(7) 0.4929(2) 0.9634(7) 0.0617(15) Uani d . . 1
H H16A 0.8272 0.5182 0.9501 0.092 Uiso calc U R 1
H H16B 0.8068 0.4595 0.9798 0.092 Uiso calc U R 1
H H16C 0.7336 0.502 1.051 0.092 Uiso calc U R 1
C C17 0.1040(5) 0.58502(14) 0.3936(4) 0.0273(8) Uani d . . 1
H H17A 0.1508 0.5645 0.3364 0.033 Uiso calc U R 1
H H17B 0.0124 0.5651 0.3993 0.033 Uiso calc U R 1
C C18 0.0292(5) 0.63290(14) 0.3037(4) 0.0262(7) Uani d . . 1
H H18A 0.1194 0.6527 0.295 0.031 Uiso calc U R 1
H H18B -0.0174 0.6538 0.3603 0.031 Uiso calc U R 1
C C19 -0.1079(5) 0.62310(17) 0.1457(4) 0.0351(9) Uani d . . 1
H H19A -0.0626 0.601 0.0907 0.042 Uiso calc U R 1
H H19B -0.2001 0.6045 0.1547 0.042 Uiso calc U R 1
C C20 -0.1778(6) 0.67056(19) 0.0539(4) 0.0429(11) Uani d . . 1
H H20A -0.2371 0.6904 0.0999 0.064 Uiso calc U R 1
H H20B -0.2554 0.6613 -0.0495 0.064 Uiso calc U R 1
H H20C -0.0861 0.6908 0.0518 0.064 Uiso calc U R 1

loop_
_atom_site_aniso_label
_atom_site_aniso_U_11
_atom_site_aniso_U_22
_atom_site_aniso_U_33
_atom_site_aniso_U_12
_atom_site_aniso_U_13
_atom_site_aniso_U_23
Br1 0.0296(2) 0.0668(3) 0.03020(19) -0.0029(2) 0.02049(16) 0.0052(2)
N1 0.0210(14) 0.0225(14) 0.0186(13) -0.0019(11) 0.0104(11) -0.0002(11)
N2 0.0211(14) 0.0253(15) 0.0216(13) 0.0002(11) 0.0134(11) -0.0007(11)
B1 0.031(2) 0.0254(19) 0.0263(18) -0.0011(16) 0.0202(16) -0.0028(15)
C1 0.0230(17) 0.0265(17) 0.0185(15) 0.0004(13) 0.0095(13) 0.0029(13)
C2 0.0310(19) 0.035(2) 0.0256(17) -0.0010(16) 0.0172(16) -0.0008(15)
C3 0.037(2) 0.0302(19) 0.0261(17) -0.0026(16) 0.0212(15) -0.0039(14)
C4 0.039(2) 0.0296(19) 0.0261(17) -0.0042(16) 0.0198(16) -0.0056(14)
C5 0.036(2) 0.037(2) 0.0296(18) -0.0064(17) 0.0177(16) -0.0054(16)
C6 0.0296(19) 0.0303(19) 0.0316(18) -0.0052(15) 0.0193(16) -0.0052(15)
C7 0.032(2) 0.034(2) 0.040(2) -0.0071(16) 0.0217(18) -0.0029(16)
C8 0.0208(17) 0.040(2) 0.0259(17) 0.0047(14) 0.0144(14) 0.0076(15)
C9 0.035(2) 0.038(2) 0.0315(19) -0.0033(16) 0.0241(17) -0.0083(16)
C10 0.038(2) 0.038(2) 0.036(2) -0.0162(18) 0.0211(18) -0.0068(17)
C11 0.041(2) 0.049(3) 0.0294(19) -0.0046(19) 0.0211(18) -0.0007(18)
C12 0.062(3) 0.033(2) 0.049(3) 0.001(2) 0.039(2) -0.0027(19)
C13 0.034(2) 0.0260(18) 0.034(2) 0.0000(15) 0.0157(17) -0.0013(15)
C14 0.037(2) 0.029(2) 0.039(2) 0.0028(17) 0.0101(18) 0.0014(17)
C15 0.045(3) 0.033(2) 0.056(3) 0.005(2) 0.009(2) 0.003(2)
C16 0.051(3) 0.039(3) 0.077(4) 0.006(2) 0.011(3) 0.006(3)
C17 0.033(2) 0.0285(18) 0.0251(17) -0.0068(15) 0.0170(15) -0.0066(14)
C18 0.0283(18) 0.0338(19) 0.0209(16) -0.0027(15) 0.0147(14) -0.0042(14)
C19 0.038(2) 0.047(2) 0.0239(18) -0.0057(18) 0.0171(17) -0.0068(16)
C20 0.041(2) 0.064(3) 0.0237(18) 0.006(2) 0.0144(18) 0.0008(19)

loop_
_atom_type_symbol
_atom_type_description
_atom_type_scat_dispersion_real
_atom_type_scat_dispersion_imag
_atom_type_scat_source
C C 0.0033 0.0016 'International Tables Vol C Tables 4.2.6.8 and 6.1.1.4'
H H 0.0000 0.0000 'International Tables Vol C Tables 4.2.6.8 and 6.1.1.4'
N N 0.0061 0.0033 'International Tables Vol C Tables 4.2.6.8 and 6.1.1.4'
B B 0.0013 0.0007 'International Tables Vol C Tables 4.2.6.8 and 6.1.1.4'
Br Br -0.2901 2.4595 'International Tables Vol C Tables 4.2.6.8 and 6.1.1.4'

loop_
_geom_angle_atom_site_label_1
_geom_angle_atom_site_label_2
_geom_angle_atom_site_label_3
_geom_angle
C1 N1 C4 109.5(3)
C1 N1 B1 128.3(3)
C4 N1 B1 121.7(3)
C6 N2 C9 107.0(3)
C6 N2 B1 128.9(3)
C9 N2 B1 124.1(3)
N2 B1 C13 109.9(3)
N2 B1 C17 108.7(3)
C13 B1 C17 112.8(3)
N2 B1 N1 104.3(3)
C13 B1 N1 111.0(3)
C17 B1 N1 109.8(3)
N1 C1 C10 127.2(3)
N1 C1 C2 113.2(3)
C10 C1 C2 119.6(3)
C1 C2 C3 104.4(3)
C1 C2 H2A 110.9
C3 C2 H2A 110.9
C1 C2 H2B 110.9
C3 C2 H2B 110.9
H2A C2 H2B 108.9
C11 C3 C12 110.5(3)
C11 C3 C2 110.2(3)
C12 C3 C2 113.1(3)
C11 C3 C4 113.3(3)
C12 C3 C4 109.0(3)
C2 C3 C4 100.4(3)
C5 C4 N1 112.3(3)
C5 C4 C3 116.8(3)
N1 C4 C3 104.7(3)
C5 C4 H4 107.6
N1 C4 H4 107.6
C3 C4 H4 107.6
C4 C5 C6 110.2(3)
C4 C5 H5A 109.6
C6 C5 H5A 109.6
C4 C5 H5B 109.6
C6 C5 H5B 109.6
H5A C5 H5B 108.1
N2 C6 C7 110.6(3)
N2 C6 C5 118.6(3)
C7 C6 C5 130.8(4)
C6 C7 C8 104.8(3)
C6 C7 H7 127.6
C8 C7 H7 127.6
C9 C8 C7 108.7(3)
C9 C8 Br1 125.8(3)
C7 C8 Br1 125.5(3)
C8 C9 N2 109.0(3)
C8 C9 H9 125.5
N2 C9 H9 125.5
C1 C10 H10A 109.5
C1 C10 H10B 109.5
H10A C10 H10B 109.5
C1 C10 H10C 109.5
H10A C10 H10C 109.5
H10B C10 H10C 109.5
C3 C11 H11A 109.5
C3 C11 H11B 109.5
H11A C11 H11B 109.5
C3 C11 H11C 109.5
H11A C11 H11C 109.5
H11B C11 H11C 109.5
C3 C12 H12A 109.5
C3 C12 H12B 109.5
H12A C12 H12B 109.5
C3 C12 H12C 109.5
H12A C12 H12C 109.5
H12B C12 H12C 109.5
C14 C13 B1 118.5(3)
C14 C13 H13A 107.7
B1 C13 H13A 107.7
C14 C13 H13B 107.7
B1 C13 H13B 107.7
H13A C13 H13B 107.1
C13 C14 C15 112.2(4)
C13 C14 H14A 109.2
C15 C14 H14A 109.2
C13 C14 H14B 109.2
C15 C14 H14B 109.2
H14A C14 H14B 107.9
C16 C15 C14 114.1(4)
C16 C15 H15A 108.7
C14 C15 H15A 108.7
C16 C15 H15B 108.7
C14 C15 H15B 108.7
H15A C15 H15B 107.6
C15 C16 H16A 109.5
C15 C16 H16B 109.5
H16A C16 H16B 109.5
C15 C16 H16C 109.5
H16A C16 H16C 109.5
H16B C16 H16C 109.5
C18 C17 B1 116.8(3)
C18 C17 H17A 108.1
B1 C17 H17A 108.1
C18 C17 H17B 108.1
B1 C17 H17B 108.1
H17A C17 H17B 107.3
C17 C18 C19 113.9(3)
C17 C18 H18A 108.8
C19 C18 H18A 108.8
C17 C18 H18B 108.8
C19 C18 H18B 108.8
H18A C18 H18B 107.7
C20 C19 C18 114.1(3)
C20 C19 H19A 108.7
C18 C19 H19A 108.7
C20 C19 H19B 108.7
C18 C19 H19B 108.7
H19A C19 H19B 107.6
C19 C20 H20A 109.5
C19 C20 H20B 109.5
H20A C20 H20B 109.5
C19 C20 H20C 109.5
H20A C20 H20C 109.5
H20B C20 H20C 109.5

loop_
_geom_bond_atom_site_label_1
_geom_bond_atom_site_label_2
_geom_bond_distance
Br1 C8 1.886(3)
N1 C1 1.282(4)
N1 C4 1.500(4)
N1 B1 1.637(4)
N2 C6 1.360(5)
N2 C9 1.369(4)
N2 B1 1.567(5)
B1 C13 1.616(6)
B1 C17 1.621(5)
C1 C10 1.481(5)
C1 C2 1.493(5)
C2 C3 1.530(5)
C2 H2A 0.99
C2 H2B 0.99
C3 C11 1.520(5)
C3 C12 1.524(5)
C3 C4 1.557(5)
C4 C5 1.481(5)
C4 H4 1.0
C5 C6 1.510(5)
C5 H5A 0.99
C5 H5B 0.99
C6 C7 1.371(5)
C7 C8 1.410(5)
C7 H7 0.95
C8 C9 1.348(5)
C9 H9 0.95
C10 H10A 0.98
C10 H10B 0.98
C10 H10C 0.98
C11 H11A 0.98
C11 H11B 0.98
C11 H11C 0.98
C12 H12A 0.98
C12 H12B 0.98
C12 H12C 0.98
C13 C14 1.505(5)
C13 H13A 0.99
C13 H13B 0.99
C14 C15 1.533(6)
C14 H14A 0.99
C14 H14B 0.99
C15 C16 1.495(7)
C15 H15A 0.99
C15 H15B 0.99
C16 H16A 0.98
C16 H16B 0.98
C16 H16C 0.98
C17 C18 1.519(5)
C17 H17A 0.99
C17 H17B 0.99
C18 C19 1.523(5)
C18 H18A 0.99
C18 H18B 0.99
C19 C20 1.511(6)
C19 H19A 0.99
C19 H19B 0.99
C20 H20A 0.98
C20 H20B 0.98
C20 H20C 0.98

loop_
_geom_torsion_atom_site_label_1
_geom_torsion_atom_site_label_2
_geom_torsion_atom_site_label_3
_geom_torsion_atom_site_label_4
_geom_torsion
C6 N2 B1 C13 -103.3(4)
C9 N2 B1 C13 74.0(4)
C6 N2 B1 C17 132.8(4)
C9 N2 B1 C17 -49.9(4)
C6 N2 B1 N1 15.7(5)
C9 N2 B1 N1 -167.0(3)
C1 N1 B1 N2 175.1(3)
C4 N1 B1 N2 3.8(4)
C1 N1 B1 C13 -66.7(5)
C4 N1 B1 C13 122.0(3)
C1 N1 B1 C17 58.7(4)
C4 N1 B1 C17 -112.5(3)
C4 N1 C1 C10 173.6(4)
B1 N1 C1 C10 1.5(6)
C4 N1 C1 C2 -3.7(4)
B1 N1 C1 C2 -175.8(3)
N1 C1 C2 C3 -14.4(4)
C10 C1 C2 C3 168.0(3)
C1 C2 C3 C11 -95.2(3)
C1 C2 C3 C12 140.6(3)
C1 C2 C3 C4 24.5(4)
C1 N1 C4 C5 147.7(3)
B1 N1 C4 C5 -39.6(4)
C1 N1 C4 C3 20.0(4)
B1 N1 C4 C3 -167.2(3)
C11 C3 C4 C5 -34.1(5)
C12 C3 C4 C5 89.3(4)
C2 C3 C4 C5 -151.6(3)
C11 C3 C4 N1 90.7(4)
C12 C3 C4 N1 -145.8(3)
C2 C3 C4 N1 -26.8(4)
N1 C4 C5 C6 56.5(4)
C3 C4 C5 C6 177.4(3)
C9 N2 C6 C7 1.1(4)
B1 N2 C6 C7 178.7(3)
C9 N2 C6 C5 -175.3(3)
B1 N2 C6 C5 2.4(6)
C4 C5 C6 N2 -40.3(5)
C4 C5 C6 C7 144.3(4)
N2 C6 C7 C8 -0.7(5)
C5 C6 C7 C8 175.0(4)
C6 C7 C8 C9 0.1(5)
C6 C7 C8 Br1 -178.4(3)
C7 C8 C9 N2 0.6(5)
Br1 C8 C9 N2 179.0(3)
C6 N2 C9 C8 -1.0(4)
B1 N2 C9 C8 -178.8(3)
N2 B1 C13 C14 47.1(4)
C17 B1 C13 C14 168.6(3)
N1 B1 C13 C14 -67.7(4)
B1 C13 C14 C15 -169.8(4)
C13 C14 C15 C16 176.5(4)
N2 B1 C17 C18 -47.5(4)
C13 B1 C17 C18 -169.7(3)
N1 B1 C17 C18 66.0(4)
B1 C17 C18 C19 -179.1(3)
C17 C18 C19 C20 -177.7(3)
